data_1545437
loop_
_publ_author_name
'Zhang, Zhi-Qiang'
'Chen, Tao'
'Zhang, Fu-Min'

_publ_section_title
;
 Copper-Assisted Direct Nitration of Cyclic Ketones with Ceric Ammonium
 Nitrate for the Synthesis of Tertiary \a-Nitro-\a-substituted Scaffolds.
;
_journal_issue 5
_journal_name_full 'Organic letters'
_journal_page_first 1124
_journal_page_last 1127
_journal_paper_doi 10.1021/acs.orglett.7b00040
_journal_volume 19
_journal_year 2017
_chemical_formula_moiety 'C12 H12 Br N O3'
_chemical_formula_sum 'C12 H12 Br N O3'
_chemical_formula_weight 298.14
_chemical_name_systematic
;
 ? 
;
_space_group_crystal_system orthorhombic
_space_group_IT_number 61
_space_group_name_Hall '-P 2ac 2ab'
_space_group_name_H-M_alt 'P b c a'
_symmetry_space_group_name_Hall '-P 2ac 2ab'
_symmetry_space_group_name_H-M 'P b c a'
_atom_sites_solution_hydrogens geom
_atom_sites_solution_primary direct
_atom_sites_solution_secondary difmap
_audit_creation_date 2016-11-04
_audit_creation_method
;
Olex2 1.2
(compiled 2016.09.09 svn.r3337 for OlexSys, GUI svn.r5227)
;
_cell_angle_alpha 90.00
_cell_angle_beta 90.00
_cell_angle_gamma 90.00
_cell_formula_units_Z 8
_cell_length_a 7.7792(10)
_cell_length_b 11.9136(13)
_cell_length_c 25.989(3)
_cell_measurement_reflns_used 1153
_cell_measurement_temperature 293(2)
_cell_measurement_theta_max 23.5010
_cell_measurement_theta_min 3.8890
_cell_volume 2408.6(5)
_computing_cell_refinement
;
CrysAlisPro, Agilent Technologies,
Version 1.171.37.33 (release 27-03-2014 CrysAlis171 .NET)
(compiled Mar 27 2014,17:12:48)
;
_computing_data_collection
;
CrysAlisPro, Agilent Technologies,
Version 1.171.37.33 (release 27-03-2014 CrysAlis171 .NET)
(compiled Mar 27 2014,17:12:48)
;
_computing_data_reduction
;
CrysAlisPro, Agilent Technologies,
Version 1.171.37.33 (release 27-03-2014 CrysAlis171 .NET)
(compiled Mar 27 2014,17:12:48)
;
_computing_molecular_graphics 'Olex2 (Dolomanov et al., 2009)'
_computing_publication_material 'Olex2 (Dolomanov et al., 2009)'
_computing_structure_refinement 'ShelXL (Sheldrick, 2015)'
_computing_structure_solution 'ShelXS (Sheldrick, 2008)'
_diffrn_ambient_temperature 293(2)
_diffrn_detector 'CCD plate'
_diffrn_detector_area_resol_mean 16.0733
_diffrn_detector_type Eos
_diffrn_measured_fraction_theta_full 0.998
_diffrn_measured_fraction_theta_max 0.998
_diffrn_measurement_details
;
#__ type_ start__ end____ width___ exp.time_
  1 omega  -18.00   19.00   1.0000   20.0000
omega____ theta____ kappa____ phi______ frames
    -      -19.3492  -99.0000 -150.0000 37

#__ type_ start__ end____ width___ exp.time_
  2 omega   36.00   62.00   1.0000   20.0000
omega____ theta____ kappa____ phi______ frames
    -       22.6305  178.0000  120.0000 26

#__ type_ start__ end____ width___ exp.time_
  3 omega   53.00   93.00   1.0000   20.0000
omega____ theta____ kappa____ phi______ frames
    -       22.6305   57.0000 -120.0000 40

#__ type_ start__ end____ width___ exp.time_
  4 omega   32.00   82.00   1.0000   20.0000
omega____ theta____ kappa____ phi______ frames
    -       22.6305   57.0000 -150.0000 50

#__ type_ start__ end____ width___ exp.time_
  5 omega    2.00   72.00   1.0000   20.0000
omega____ theta____ kappa____ phi______ frames
    -       22.6305   38.0000  150.0000 70
;
_diffrn_measurement_device 'four-circle diffractometer'
_diffrn_measurement_device_type 'SuperNova, Dual, Cu at zero, Eos'
_diffrn_measurement_method '\w scans'
_diffrn_orient_matrix_UB_11 0.0912360000
_diffrn_orient_matrix_UB_12 0.0002641000
_diffrn_orient_matrix_UB_13 0.0001480000
_diffrn_orient_matrix_UB_21 0.0006585000
_diffrn_orient_matrix_UB_22 -0.0338459000
_diffrn_orient_matrix_UB_23 -0.0225198000
_diffrn_orient_matrix_UB_31 -0.0001886000
_diffrn_orient_matrix_UB_32 0.0489494000
_diffrn_orient_matrix_UB_33 -0.0154080000
_diffrn_radiation_monochromator mirror
_diffrn_radiation_probe x-ray
_diffrn_radiation_type MoK\a
_diffrn_radiation_wavelength 0.71073
_diffrn_reflns_av_R_equivalents 0.1885
_diffrn_reflns_av_unetI/netI 0.1724
_diffrn_reflns_limit_h_max 9
_diffrn_reflns_limit_h_min -5
_diffrn_reflns_limit_k_max 11
_diffrn_reflns_limit_k_min -14
_diffrn_reflns_limit_l_max 32
_diffrn_reflns_limit_l_min -29
_diffrn_reflns_number 7804
_diffrn_reflns_theta_full 25.50
_diffrn_reflns_theta_max 26.02
_diffrn_reflns_theta_min 3.42
_diffrn_source 'SuperNova (Mo) X-ray Source'
_exptl_absorpt_coefficient_mu 3.409
_exptl_absorpt_correction_T_max 1.00000
_exptl_absorpt_correction_T_min 0.37557
_exptl_absorpt_correction_type multi-scan
_exptl_absorpt_process_details
;
CrysAlisPro, Agilent Technologies,
Version 1.171.37.33 (release 27-03-2014 CrysAlis171 .NET)
(compiled Mar 27 2014,17:12:48)
Empirical absorption correction using spherical harmonics,
 implemented in SCALE3 ABSPACK scaling algorithm.
;
_exptl_crystal_colour 'clear light colourless'
_exptl_crystal_colour_lustre clear
_exptl_crystal_colour_modifier light
_exptl_crystal_colour_primary colourless
_exptl_crystal_density_diffrn 1.644
_exptl_crystal_density_method 'not measured'
_exptl_crystal_description needle
_exptl_crystal_F_000 1200
_exptl_crystal_size_max 0.17
_exptl_crystal_size_mid 0.04
_exptl_crystal_size_min 0.03
_refine_diff_density_max 0.966
_refine_diff_density_min -0.980
_refine_diff_density_rms 0.162
_refine_ls_extinction_method none
_refine_ls_goodness_of_fit_ref 0.974
_refine_ls_hydrogen_treatment constr
_refine_ls_matrix_type full
_refine_ls_number_parameters 154
_refine_ls_number_reflns 2377
_refine_ls_number_restraints 0
_refine_ls_restrained_S_all 0.974
_refine_ls_R_factor_all 0.1852
_refine_ls_R_factor_gt 0.1015
_refine_ls_shift/su_max 0.000
_refine_ls_shift/su_mean 0.000
_refine_ls_structure_factor_coef Fsqd
_refine_ls_weighting_details 'calc w=1/[\s^2^(Fo^2^)+(0.1618P)^2^+0.0000P] where P=(Fo^2^+2Fc^2^)/3'
_refine_ls_weighting_scheme calc
_refine_ls_wR_factor_gt 0.2430
_refine_ls_wR_factor_ref 0.3221
_reflns_number_gt 1093
_reflns_number_total 2377
_reflns_threshold_expression >2sigma(I)
_cod_data_source_file ol7b00040_si_002.cif
_cod_data_source_block zhangfm_1102
_cod_database_code 1545437
_reflns_odcompleteness_completeness 99.54
_reflns_odcompleteness_iscentric 1
_reflns_odcompleteness_theta 26.32
_olex2_refinement_description
;
1. Fixed Uiso
 At 1.2 times of:
  All C(H) groups, All C(H,H) groups
2.a Secondary CH2 refined with riding coordinates:
 C3(H3A,H3B), C4(H4A,H4B), C5(H5A,H5B), C6(H6A,H6B)
2.b Aromatic/amide H refined with riding coordinates:
 C8(H8), C9(H9), C11(H11), C12(H12)
;
_olex2_date_sample_data_collection 2016-11-02
_olex2_submission_special_instructions 'No special instructions were received'

loop_
_space_group_symop_id
_space_group_symop_operation_xyz
1 'x, y, z'
2 '-x+1/2, -y, z+1/2'
3 'x+1/2, -y+1/2, -z'
4 '-x, y+1/2, -z+1/2'
5 '-x, -y, -z'
6 'x-1/2, y, -z-1/2'
7 '-x-1/2, y-1/2, z'
8 'x, -y-1/2, z-1/2'

loop_
_atom_site_label
_atom_site_type_symbol
_atom_site_fract_x
_atom_site_fract_y
_atom_site_fract_z
_atom_site_U_iso_or_equiv
_atom_site_adp_type
_atom_site_occupancy
_atom_site_calc_flag
_atom_site_refinement_flags_posn
Br1 Br 0.13287(17) 0.72907(12) 0.17643(4) 0.0658(6) Uani 1 d .
O1 O 0.3849(9) 0.9921(7) 0.3716(4) 0.071(2) Uani 1 d .
O2 O 0.3695(10) 0.9599(9) 0.4518(3) 0.085(3) Uani 1 d .
O3 O 0.0472(10) 1.0878(5) 0.4195(2) 0.058(2) Uani 1 d .
N1 N 0.3157(11) 0.9524(7) 0.4084(4) 0.052(2) Uani 1 d .
C1 C 0.1348(11) 0.8983(7) 0.4009(3) 0.037(2) Uani 1 d .
C2 C 0.0020(13) 0.9909(8) 0.4124(3) 0.041(2) Uani 1 d .
C3 C -0.1776(13) 0.9540(9) 0.4146(4) 0.052(3) Uani 1 d .
H3A H -0.2153 0.9334 0.3803 0.062 Uiso 1 calc R
H3B H -0.2489 1.0158 0.4263 0.062 Uiso 1 calc R
C4 C -0.2022(15) 0.8532(10) 0.4509(4) 0.061(3) Uani 1 d .
H4A H -0.1928 0.8790 0.4862 0.074 Uiso 1 calc R
H4B H -0.3171 0.8233 0.4462 0.074 Uiso 1 calc R
C5 C -0.0740(15) 0.7611(8) 0.4421(5) 0.056(3) Uani 1 d .
H5A H -0.0962 0.7257 0.4092 0.067 Uiso 1 calc R
H5B H -0.0865 0.7046 0.4687 0.067 Uiso 1 calc R
C6 C 0.1115(12) 0.8074(9) 0.4429(4) 0.044(2) Uani 1 d .
H6A H 0.1920 0.7466 0.4369 0.053 Uiso 1 calc R
H6B H 0.1359 0.8394 0.4764 0.053 Uiso 1 calc R
C7 C 0.1251(10) 0.8564(7) 0.3464(3) 0.036(2) Uani 1 d .
C8 C 0.1706(15) 0.7457(8) 0.3331(4) 0.052(3) Uani 1 d .
H8 H 0.2030 0.6961 0.3589 0.063 Uiso 1 calc R
C9 C 0.1683(14) 0.7097(8) 0.2837(4) 0.055(3) Uani 1 d .
H9 H 0.1966 0.6356 0.2763 0.066 Uiso 1 calc R
C10 C 0.1250(10) 0.7806(9) 0.2449(4) 0.044(2) Uani 1 d .
C11 C 0.0775(12) 0.8896(9) 0.2560(4) 0.055(3) Uani 1 d .
H11 H 0.0460 0.9381 0.2296 0.066 Uiso 1 calc R
C12 C 0.0767(13) 0.9265(8) 0.3066(4) 0.047(2) Uani 1 d .
H12 H 0.0431 0.9997 0.3138 0.057 Uiso 1 calc R

loop_
_atom_site_aniso_label
_atom_site_aniso_U_11
_atom_site_aniso_U_22
_atom_site_aniso_U_33
_atom_site_aniso_U_23
_atom_site_aniso_U_13
_atom_site_aniso_U_12
Br1 0.0772(10) 0.0715(9) 0.0488(8) -0.0130(5) 0.0135(5) -0.0156(6)
O1 0.056(5) 0.070(5) 0.087(7) 0.005(5) 0.001(4) -0.020(4)
O2 0.067(6) 0.126(8) 0.063(6) -0.007(5) -0.025(4) -0.022(5)
O3 0.063(5) 0.047(4) 0.064(5) -0.001(3) -0.003(4) 0.001(4)
N1 0.047(5) 0.052(5) 0.058(6) -0.001(4) -0.007(5) -0.005(4)
C1 0.042(5) 0.035(4) 0.036(5) -0.002(4) -0.003(4) -0.006(4)
C2 0.053(6) 0.037(5) 0.032(5) 0.001(4) -0.007(4) -0.002(5)
C3 0.048(6) 0.059(6) 0.048(6) 0.004(5) -0.006(5) 0.000(5)
C4 0.056(7) 0.081(8) 0.047(7) 0.012(6) 0.002(5) -0.013(7)
C5 0.061(7) 0.047(6) 0.059(7) 0.010(5) -0.006(6) -0.008(5)
C6 0.050(6) 0.052(5) 0.029(5) 0.005(4) -0.010(4) 0.009(5)
C7 0.031(5) 0.037(5) 0.040(5) -0.004(4) -0.004(4) -0.005(4)
C8 0.069(7) 0.033(5) 0.055(7) 0.012(4) 0.001(5) 0.010(5)
C9 0.077(8) 0.046(6) 0.041(6) -0.010(5) 0.010(5) -0.009(5)
C10 0.038(5) 0.054(6) 0.041(6) -0.002(4) 0.009(5) -0.008(5)
C11 0.068(7) 0.053(6) 0.045(6) 0.006(5) -0.005(5) 0.015(5)
C12 0.058(6) 0.038(5) 0.046(6) -0.003(4) 0.003(5) 0.002(5)

loop_
_atom_type_symbol
_atom_type_description
_atom_type_scat_dispersion_real
_atom_type_scat_dispersion_imag
_atom_type_scat_source
C C 0.0033 0.0016 'International Tables Vol C Tables 4.2.6.8 and 6.1.1.4'
H H 0.0000 0.0000 'International Tables Vol C Tables 4.2.6.8 and 6.1.1.4'
Br Br -0.2901 2.4595 'International Tables Vol C Tables 4.2.6.8 and 6.1.1.4'
N N 0.0061 0.0033 'International Tables Vol C Tables 4.2.6.8 and 6.1.1.4'
O O 0.0106 0.0060 'International Tables Vol C Tables 4.2.6.8 and 6.1.1.4'

loop_
_geom_angle_atom_site_label_1
_geom_angle_atom_site_label_2
_geom_angle_atom_site_label_3
_geom_angle
O1 N1 O2 124.2(9)
O1 N1 C1 118.0(8)
O2 N1 C1 117.4(9)
C2 C1 N1 106.5(7)
C2 C1 C6 106.7(7)
C6 C1 N1 107.9(7)
C7 C1 N1 107.5(7)
C7 C1 C2 112.7(7)
C7 C1 C6 115.2(8)
O3 C2 C1 120.9(9)
O3 C2 C3 123.5(9)
C3 C2 C1 115.5(8)
C2 C3 H3A 109.2
C2 C3 H3B 109.2
C2 C3 C4 112.1(8)
H3A C3 H3B 107.9
C4 C3 H3A 109.2
C4 C3 H3B 109.2
C3 C4 H4A 108.9
C3 C4 H4B 108.9
H4A C4 H4B 107.7
C5 C4 C3 113.3(9)
C5 C4 H4A 108.9
C5 C4 H4B 108.9
C4 C5 H5A 109.4
C4 C5 H5B 109.4
C4 C5 C6 111.0(9)
H5A C5 H5B 108.0
C6 C5 H5A 109.4
C6 C5 H5B 109.4
C1 C6 H6A 109.5
C1 C6 H6B 109.5
C5 C6 C1 110.5(7)
C5 C6 H6A 109.5
C5 C6 H6B 109.5
H6A C6 H6B 108.1
C8 C7 C1 121.9(8)
C12 C7 C1 121.2(8)
C12 C7 C8 116.8(9)
C7 C8 H8 119.1
C9 C8 C7 121.8(10)
C9 C8 H8 119.1
C8 C9 H9 119.7
C8 C9 C10 120.7(10)
C10 C9 H9 119.7
C9 C10 Br1 119.4(8)
C9 C10 C11 119.7(10)
C11 C10 Br1 120.9(8)
C10 C11 H11 120.0
C10 C11 C12 119.9(10)
C12 C11 H11 120.0
C7 C12 C11 121.1(9)
C7 C12 H12 119.4
C11 C12 H12 119.4

loop_
_geom_bond_atom_site_label_1
_geom_bond_atom_site_label_2
_geom_bond_distance
Br1 C10 1.883(10)
O1 N1 1.196(11)
O2 N1 1.205(11)
O3 C2 1.220(10)
N1 C1 1.561(11)
C1 C2 1.541(13)
C1 C6 1.547(12)
C1 C7 1.505(12)
C2 C3 1.467(13)
C3 H3A 0.9700
C3 H3B 0.9700
C3 C4 1.539(13)
C4 H4A 0.9700
C4 H4B 0.9700
C4 C5 1.501(15)
C5 H5A 0.9700
C5 H5B 0.9700
C5 C6 1.544(14)
C6 H6A 0.9700
C6 H6B 0.9700
C7 C8 1.408(13)
C7 C12 1.382(13)
C8 H8 0.9300
C8 C9 1.354(15)
C9 H9 0.9300
C9 C10 1.358(15)
C10 C11 1.381(14)
C11 H11 0.9300
C11 C12 1.385(13)
C12 H12 0.9300

loop_
_geom_torsion_atom_site_label_1
_geom_torsion_atom_site_label_2
_geom_torsion_atom_site_label_3
_geom_torsion_atom_site_label_4
_geom_torsion
Br1 C10 C11 C12 -178.4(7)
O1 N1 C1 C2 -92.7(10)
O1 N1 C1 C6 153.1(9)
O1 N1 C1 C7 28.4(11)
O2 N1 C1 C2 81.1(10)
O2 N1 C1 C6 -33.1(11)
O2 N1 C1 C7 -157.9(9)
O3 C2 C3 C4 -127.8(10)
N1 C1 C2 O3 7.6(11)
N1 C1 C2 C3 -171.9(7)
N1 C1 C6 C5 172.6(8)
N1 C1 C7 C8 92.3(10)
N1 C1 C7 C12 -85.3(10)
C1 C2 C3 C4 51.6(11)
C1 C7 C8 C9 -177.3(9)
C1 C7 C12 C11 176.2(8)
C2 C1 C6 C5 58.5(10)
C2 C1 C7 C8 -150.7(9)
C2 C1 C7 C12 31.7(11)
C2 C3 C4 C5 -48.1(12)
C3 C4 C5 C6 52.0(12)
C4 C5 C6 C1 -58.8(11)
C6 C1 C2 O3 122.6(9)
C6 C1 C2 C3 -56.9(9)
C6 C1 C7 C8 -27.9(12)
C6 C1 C7 C12 154.4(8)
C7 C1 C2 O3 -110.1(9)
C7 C1 C2 C3 70.5(9)
C7 C1 C6 C5 -67.4(10)
C7 C8 C9 C10 1.4(16)
C8 C7 C12 C11 -1.5(14)
C8 C9 C10 Br1 177.3(8)
C8 C9 C10 C11 -2.1(15)
C9 C10 C11 C12 1.0(14)
C10 C11 C12 C7 0.8(14)
C12 C7 C8 C9 0.4(15)
